data_1574816
loop_
_publ_author_name
'Guo, Weihan'
'Zhao, Hua'
'Wang, Mingda'
'Si, Leilei'
'Yang, Kaixin'
'Xia, Guomin'
'Wang, Hongming'

_publ_section_title
;
 Intramolecular tension-driven self-recovering mechanochromism in organic
 microcrystals.
;
_journal_issue 29
_journal_name_full 'Chemical science'
_journal_page_first 13345
_journal_page_last 13351
_journal_paper_doi 10.1039/d5sc02457a
_journal_volume 16
_journal_year 2025
_chemical_formula_moiety 'C25 H20 N2 O'
_chemical_formula_sum 'C25 H20 N2 O'
_chemical_formula_weight 364.43
_space_group_crystal_system triclinic
_space_group_IT_number 2
_space_group_name_Hall '-P 1'
_space_group_name_H-M_alt 'P -1'
_atom_sites_solution_hydrogens mixed
_atom_sites_solution_primary direct
_audit_creation_date 2022-08-08
_audit_creation_method
;
Olex2 1.5
(compiled 2022.04.07 svn.rca3783a0 for OlexSys, GUI svn.r6498)
;
_audit_update_record
;
2024-04-29 deposited with the CCDC.	2025-06-05 downloaded from the CCDC.
;
_cell_angle_alpha 68.47(2)
_cell_angle_beta 74.62(2)
_cell_angle_gamma 73.96(2)
_cell_formula_units_Z 2
_cell_length_a 9.418(15)
_cell_length_b 10.444(17)
_cell_length_c 10.672(17)
_cell_measurement_reflns_used 677
_cell_measurement_temperature 300.00
_cell_measurement_theta_max 25.324
_cell_measurement_theta_min 2.289
_cell_volume 923(3)
_computing_cell_refinement 'SAINT V8.38A (Bruker, 2018)'
_computing_data_collection 'Bruker SMART APEX II diffractrometer'
_computing_data_reduction 'SAINT V8.38A (Bruker, 2018)'
_computing_molecular_graphics 'Olex2 1.5 (Dolomanov et al., 2009)'
_computing_publication_material 'Olex2 1.5 (Dolomanov et al., 2009)'
_computing_structure_refinement 'SHELXL 2019/2 (Sheldrick, 2015)'
_computing_structure_solution 'SHELXS  (Sheldrick, 2008)'
_diffrn_ambient_temperature 300.00
_diffrn_detector 'CCD area detector'
_diffrn_measured_fraction_theta_full 0.998
_diffrn_measured_fraction_theta_max 0.998
_diffrn_measurement_device 'three-circle diffractometer'
_diffrn_measurement_device_type 'Bruker APEX-II CCD'
_diffrn_measurement_method '\f and \w scans'
_diffrn_radiation_monochromator graphite
_diffrn_radiation_probe x-ray
_diffrn_radiation_type MoK\a
_diffrn_radiation_wavelength 0.71073
_diffrn_reflns_av_R_equivalents 0.1890
_diffrn_reflns_av_unetI/netI 0.2416
_diffrn_reflns_Laue_measured_fraction_full 0.998
_diffrn_reflns_Laue_measured_fraction_max 0.998
_diffrn_reflns_limit_h_max 10
_diffrn_reflns_limit_h_min -10
_diffrn_reflns_limit_k_max 12
_diffrn_reflns_limit_k_min -12
_diffrn_reflns_limit_l_max 12
_diffrn_reflns_limit_l_min -12
_diffrn_reflns_number 8027
_diffrn_reflns_point_group_measured_fraction_full 0.998
_diffrn_reflns_point_group_measured_fraction_max 0.998
_diffrn_reflns_theta_full 24.499
_diffrn_reflns_theta_max 24.499
_diffrn_reflns_theta_min 2.087
_diffrn_source 'sealed X-ray tube'
_diffrn_source_current 30.0
_diffrn_source_power 1.5
_diffrn_source_target Mo
_diffrn_source_voltage 50.0
_diffrn_standards_number 0
_exptl_absorpt_coefficient_mu 0.081
_exptl_absorpt_correction_T_max 0.7455
_exptl_absorpt_correction_T_min 0.4424
_exptl_absorpt_correction_type multi-scan
_exptl_absorpt_process_details
;
SADABS-2016/2 (Bruker,2016/2) was used for absorption correction.
wR2(int) was 0.1242 before and 0.0741 after correction.
The Ratio of minimum to maximum transmission is 0.5934.
The \l/2 correction factor is Not present.
;
_exptl_crystal_colour 'clear light orange'
_exptl_crystal_colour_lustre clear
_exptl_crystal_colour_modifier light
_exptl_crystal_colour_primary orange
_exptl_crystal_density_diffrn 1.312
_exptl_crystal_description block
_exptl_crystal_F_000 384
_exptl_crystal_size_max 0.13
_exptl_crystal_size_mid 0.12
_exptl_crystal_size_min 0.1
_refine_diff_density_max 0.200
_refine_diff_density_min -0.237
_refine_diff_density_rms 0.051
_refine_ls_extinction_method none
_refine_ls_goodness_of_fit_ref 0.966
_refine_ls_hydrogen_treatment mixed
_refine_ls_matrix_type full
_refine_ls_number_parameters 284
_refine_ls_number_reflns 3054
_refine_ls_number_restraints 0
_refine_ls_restrained_S_all 0.966
_refine_ls_R_factor_all 0.2611
_refine_ls_R_factor_gt 0.0953
_refine_ls_shift/su_max 0.000
_refine_ls_shift/su_mean 0.000
_refine_ls_structure_factor_coef Fsqd
_refine_ls_weighting_details 'w=1/[\s^2^(Fo^2^)+(0.0816P)^2^] where P=(Fo^2^+2Fc^2^)/3'
_refine_ls_weighting_scheme calc
_refine_ls_wR_factor_gt 0.1720
_refine_ls_wR_factor_ref 0.2387
_reflns_Friedel_coverage 0.000
_reflns_number_gt 1092
_reflns_number_total 3054
_reflns_threshold_expression 'I > 2\s(I)'
_cod_data_source_file d5sc02457a5.cif
_cod_data_source_block 220808a
_cod_depositor_comments 'Adding full bibliography for 1574813--1574817.cif.'
_cod_database_code 1574816
_shelx_shelxl_version_number 2019/2
_shelx_space_group_comment
;
The symmetry employed for this shelxl refinement is uniquely defined
by the following loop, which should always be used as a source of
symmetry information in preference to the above space-group names.
They are only intended as comments.
;
_shelx_estimated_absorpt_t_max 0.992
_shelx_estimated_absorpt_t_min 0.990
_olex2_refinement_description
;
1. Fixed Uiso
 At 1.2 times of:
  All C(H) groups, All C(H,H) groups
 At 1.5 times of:
  All C(H,H,H) groups
2.a Secondary CH2 refined with riding coordinates:
 C1(H1A,H1B)
2.b Aromatic/amide H refined with riding coordinates:
 C10(H10), C6(H6), C7(H7), C11(H11), C5(H5)
2.c Idealised Me refined as rotating group:
 C2(H2A,H2B,H2C)
;
_olex2_submission_special_instructions 'No special instructions were received'

loop_
_space_group_symop_operation_xyz
'x, y, z'
'-x, -y, -z'

loop_
_atom_site_label
_atom_site_type_symbol
_atom_site_fract_x
_atom_site_fract_y
_atom_site_fract_z
_atom_site_U_iso_or_equiv
_atom_site_adp_type
_atom_site_occupancy
_atom_site_site_symmetry_order
_atom_site_calc_flag
_atom_site_refinement_flags_posn
_atom_site_refinement_flags_adp
_atom_site_refinement_flags_occupancy
_atom_site_disorder_assembly
_atom_site_disorder_group
N2 N 0.3710(5) 0.5518(5) 0.2570(5) 0.0612(15) Uani 1 1 d . . . . .
O1 O -0.0759(5) 1.2423(4) 0.0638(5) 0.0858(16) Uani 1 1 d . . . . .
C13 C 0.1420(7) 0.9095(6) 0.1592(7) 0.0506(16) Uani 1 1 d . . . . .
C12 C 0.0193(7) 0.9005(6) 0.2646(7) 0.0508(16) Uani 1 1 d . . . . .
C14 C 0.5130(7) 0.5574(6) 0.2654(7) 0.0524(17) Uani 1 1 d . . . . .
C15 C 0.5344(8) 0.6289(7) 0.3420(7) 0.0585(19) Uani 1 1 d . . . . .
H15 H 0.449(6) 0.672(6) 0.389(6) 0.070 Uiso 1 1 d . U . . .
C16 C 0.6747(10) 0.6347(8) 0.3477(8) 0.073(2) Uani 1 1 d . . . . .
H16 H 0.689(8) 0.678(7) 0.391(8) 0.088 Uiso 1 1 d . U . . .
C17 C 0.7978(8) 0.5676(8) 0.2778(8) 0.067(2) Uani 1 1 d . . . . .
H17 H 0.889(7) 0.581(6) 0.281(6) 0.080 Uiso 1 1 d . U . . .
C18 C 0.7774(8) 0.4977(7) 0.2031(9) 0.070(2) Uani 1 1 d . . . . .
H18 H 0.858(7) 0.462(6) 0.147(6) 0.084 Uiso 1 1 d . U . . .
C19 C 0.6392(8) 0.4915(6) 0.1952(8) 0.065(2) Uani 1 1 d . . . . .
H19 H 0.624(6) 0.444(6) 0.141(6) 0.078 Uiso 1 1 d . U . . .
C20 C 0.3356(6) 0.4321(6) 0.2542(6) 0.0511(17) Uani 1 1 d . . . . .
C21 C 0.4058(7) 0.3010(7) 0.3295(7) 0.0598(19) Uani 1 1 d . . . . .
H21 H 0.486(6) 0.290(5) 0.388(6) 0.072 Uiso 1 1 d . U . . .
C22 C 0.3705(8) 0.1844(7) 0.3239(8) 0.066(2) Uani 1 1 d . . . . .
H22 H 0.419(6) 0.101(6) 0.384(6) 0.079 Uiso 1 1 d . U . . .
C23 C 0.2672(8) 0.1909(7) 0.2531(8) 0.075(2) Uani 1 1 d . . . . .
H23 H 0.242(6) 0.101(6) 0.260(6) 0.090 Uiso 1 1 d . U . . .
C24 C 0.1997(8) 0.3235(8) 0.1799(8) 0.075(2) Uani 1 1 d . . . . .
H24 H 0.126(7) 0.315(6) 0.130(6) 0.090 Uiso 1 1 d . U . . .
C25 C 0.2307(7) 0.4418(7) 0.1827(7) 0.065(2) Uani 1 1 d . . . . .
H25 H 0.194(6) 0.547(6) 0.118(6) 0.078 Uiso 1 1 d . U . . .
N1 N -0.0763(6) 1.0327(5) 0.2351(6) 0.0627(15) Uani 1 1 d . . . . .
C8 C 0.2617(7) 0.7986(6) 0.1508(7) 0.0550(17) Uani 1 1 d . . . . .
C10 C 0.1316(7) 0.6649(6) 0.3615(7) 0.0624(19) Uani 1 1 d . . . . .
H10 H 0.128452 0.579712 0.431505 0.075 Uiso 1 1 calc R U . . .
C9 C 0.2528(7) 0.6728(6) 0.2577(7) 0.0551(17) Uani 1 1 d . . . . .
C6 C 0.3617(7) 0.9609(7) -0.0576(7) 0.076(2) Uani 1 1 d . . . . .
H6 H 0.439059 0.978863 -0.132754 0.091 Uiso 1 1 calc R U . . .
C7 C 0.3723(7) 0.8308(7) 0.0358(8) 0.066(2) Uani 1 1 d . . . . .
H7 H 0.455812 0.761458 0.022422 0.079 Uiso 1 1 calc R U . . .
C3 C -0.0162(8) 1.1219(7) 0.1136(8) 0.064(2) Uani 1 1 d . . . . .
C4 C 0.1266(8) 1.0400(6) 0.0653(7) 0.0575(18) Uani 1 1 d . . . . .
C11 C 0.0086(7) 0.7801(7) 0.3691(7) 0.0629(19) Uani 1 1 d . . . . .
H11 H -0.073040 0.772395 0.441173 0.075 Uiso 1 1 calc R U . . .
C1 C -0.2165(7) 1.0728(6) 0.3186(7) 0.074(2) Uani 1 1 d . . . . .
H1A H -0.267517 0.994065 0.359893 0.089 Uiso 1 1 calc R U . . .
H1B H -0.279876 1.149462 0.261378 0.089 Uiso 1 1 calc R U . . .
C2 C -0.1943(8) 1.1182(7) 0.4309(7) 0.086(2) Uani 1 1 d . . . . .
H2A H -0.139806 1.193357 0.390631 0.128 Uiso 1 1 calc R U . . .
H2B H -0.138601 1.040195 0.492192 0.128 Uiso 1 1 calc R U . . .
H2C H -0.290488 1.149882 0.480864 0.128 Uiso 1 1 calc R U . . .
C5 C 0.2374(8) 1.0697(7) -0.0445(8) 0.075(2) Uani 1 1 d . . . . .
H5 H 0.231766 1.158792 -0.109105 0.090 Uiso 1 1 calc R U . . .

loop_
_atom_site_aniso_label
_atom_site_aniso_U_11
_atom_site_aniso_U_22
_atom_site_aniso_U_33
_atom_site_aniso_U_23
_atom_site_aniso_U_13
_atom_site_aniso_U_12
N2 0.044(3) 0.045(3) 0.106(5) -0.037(3) -0.032(3) 0.009(2)
O1 0.098(4) 0.048(3) 0.113(4) -0.031(3) -0.053(3) 0.023(3)
C13 0.051(4) 0.037(4) 0.062(5) -0.012(3) -0.024(4) 0.004(3)
C12 0.050(4) 0.040(4) 0.062(5) -0.016(4) -0.021(4) 0.001(3)
C14 0.051(4) 0.040(4) 0.063(5) -0.008(3) -0.025(4) -0.003(3)
C15 0.049(5) 0.060(4) 0.069(5) -0.027(4) -0.020(4) 0.002(3)
C16 0.071(5) 0.080(6) 0.076(6) -0.028(4) -0.021(5) -0.013(5)
C17 0.058(5) 0.067(5) 0.080(6) -0.019(4) -0.030(5) -0.010(4)
C18 0.048(5) 0.060(4) 0.101(7) -0.030(4) -0.019(4) 0.003(4)
C19 0.052(5) 0.056(4) 0.095(6) -0.039(4) -0.018(4) 0.002(4)
C20 0.037(4) 0.053(4) 0.072(5) -0.036(4) -0.011(3) 0.000(3)
C21 0.053(4) 0.054(4) 0.070(5) -0.025(4) -0.023(4) 0.011(4)
C22 0.060(5) 0.051(5) 0.083(6) -0.026(4) -0.016(4) 0.004(4)
C23 0.068(5) 0.054(5) 0.113(7) -0.042(5) -0.018(5) -0.004(4)
C24 0.070(5) 0.072(5) 0.102(7) -0.047(5) -0.026(4) -0.006(4)
C25 0.060(4) 0.053(4) 0.085(6) -0.027(4) -0.020(4) 0.001(4)
N1 0.053(3) 0.049(3) 0.087(5) -0.034(3) -0.025(3) 0.017(3)
C8 0.050(4) 0.053(4) 0.068(5) -0.026(4) -0.017(4) -0.005(4)
C10 0.049(4) 0.044(4) 0.095(6) -0.022(4) -0.026(4) 0.003(3)
C9 0.052(4) 0.038(4) 0.079(5) -0.018(4) -0.029(4) 0.001(3)
C6 0.075(5) 0.067(5) 0.074(6) -0.020(4) -0.010(4) -0.001(4)
C7 0.063(5) 0.056(5) 0.084(6) -0.030(4) -0.023(4) 0.002(4)
C3 0.071(5) 0.045(4) 0.089(6) -0.027(4) -0.041(5) 0.001(4)
C4 0.064(5) 0.044(4) 0.067(5) -0.019(4) -0.022(4) -0.005(4)
C11 0.054(4) 0.062(4) 0.076(5) -0.032(4) -0.013(4) -0.001(4)
C1 0.054(4) 0.066(4) 0.102(6) -0.047(4) -0.027(4) 0.027(3)
C2 0.091(5) 0.074(5) 0.094(6) -0.044(5) -0.027(5) 0.014(4)
C5 0.086(5) 0.058(4) 0.075(6) -0.012(4) -0.030(5) -0.001(4)

loop_
_atom_type_symbol
_atom_type_description
_atom_type_scat_dispersion_real
_atom_type_scat_dispersion_imag
_atom_type_scat_source
C C 0.0033 0.0016 'International Tables Vol C Tables 4.2.6.8 and 6.1.1.4'
H H 0.0000 0.0000 'International Tables Vol C Tables 4.2.6.8 and 6.1.1.4'
N N 0.0061 0.0033 'International Tables Vol C Tables 4.2.6.8 and 6.1.1.4'
O O 0.0106 0.0060 'International Tables Vol C Tables 4.2.6.8 and 6.1.1.4'

loop_
_geom_angle_atom_site_label_1
_geom_angle_atom_site_label_2
_geom_angle_atom_site_label_3
_geom_angle
_geom_angle_site_symmetry_1
_geom_angle_site_symmetry_3
_geom_angle_publ_flag
C14 N2 C20 123.0(5) . . ?
C14 N2 C9 118.5(5) . . ?
C20 N2 C9 118.4(5) . . ?
C12 C13 C8 123.9(6) . . ?
C4 C13 C12 110.5(6) . . ?
C4 C13 C8 125.6(7) . . ?
C13 C12 N1 106.5(6) . . ?
C11 C12 C13 121.2(6) . . ?
C11 C12 N1 132.3(7) . . ?
C15 C14 N2 121.9(6) . . ?
C15 C14 C19 117.5(6) . . ?
C19 C14 N2 120.7(6) . . ?
C14 C15 H15 117(3) . . ?
C16 C15 C14 121.1(7) . . ?
C16 C15 H15 122(4) . . ?
C15 C16 H16 122(5) . . ?
C15 C16 C17 120.2(7) . . ?
C17 C16 H16 118(5) . . ?
C16 C17 H17 116(4) . . ?
C18 C17 C16 118.9(7) . . ?
C18 C17 H17 125(4) . . ?
C17 C18 H18 120(4) . . ?
C17 C18 C19 121.8(7) . . ?
C19 C18 H18 118(4) . . ?
C14 C19 H19 117(4) . . ?
C18 C19 C14 120.5(7) . . ?
C18 C19 H19 122(4) . . ?
C21 C20 N2 118.9(6) . . ?
C25 C20 N2 121.2(6) . . ?
C25 C20 C21 119.9(6) . . ?
C20 C21 H21 122(3) . . ?
C22 C21 C20 117.9(7) . . ?
C22 C21 H21 120(3) . . ?
C21 C22 H22 111(4) . . ?
C23 C22 C21 123.4(7) . . ?
C23 C22 H22 125(4) . . ?
C22 C23 H23 119(4) . . ?
C22 C23 C24 116.7(7) . . ?
C24 C23 H23 125(4) . . ?
C23 C24 H24 110(3) . . ?
C25 C24 C23 121.9(7) . . ?
C25 C24 H24 129(3) . . ?
C20 C25 H25 114(3) . . ?
C24 C25 C20 120.0(7) . . ?
C24 C25 H25 125(3) . . ?
C12 N1 C1 125.9(6) . . ?
C3 N1 C12 110.3(6) . . ?
C3 N1 C1 123.8(5) . . ?
C13 C8 C9 115.9(6) . . ?
C7 C8 C13 114.1(6) . . ?
C7 C8 C9 130.0(6) . . ?
C9 C10 H10 118.1 . . ?
C9 C10 C11 123.7(6) . . ?
C11 C10 H10 118.1 . . ?
C8 C9 N2 119.8(6) . . ?
C10 C9 N2 120.3(6) . . ?
C10 C9 C8 119.9(6) . . ?
C7 C6 H6 119.0 . . ?
C7 C6 C5 122.1(7) . . ?
C5 C6 H6 119.0 . . ?
C8 C7 H7 119.2 . . ?
C6 C7 C8 121.5(6) . . ?
C6 C7 H7 119.2 . . ?
O1 C3 N1 124.0(7) . . ?
O1 C3 C4 130.4(7) . . ?
N1 C3 C4 105.5(6) . . ?
C13 C4 C3 107.1(6) . . ?
C5 C4 C13 119.2(6) . . ?
C5 C4 C3 133.7(6) . . ?
C12 C11 C10 115.4(6) . . ?
C12 C11 H11 122.3 . . ?
C10 C11 H11 122.3 . . ?
N1 C1 H1A 109.2 . . ?
N1 C1 H1B 109.2 . . ?
N1 C1 C2 111.8(6) . . ?
H1A C1 H1B 107.9 . . ?
C2 C1 H1A 109.2 . . ?
C2 C1 H1B 109.2 . . ?
C1 C2 H2A 109.5 . . ?
C1 C2 H2B 109.5 . . ?
C1 C2 H2C 109.5 . . ?
H2A C2 H2B 109.5 . . ?
H2A C2 H2C 109.5 . . ?
H2B C2 H2C 109.5 . . ?
C6 C5 H5 121.3 . . ?
C4 C5 C6 117.5(7) . . ?
C4 C5 H5 121.3 . . ?

loop_
_geom_bond_atom_site_label_1
_geom_bond_atom_site_label_2
_geom_bond_distance
_geom_bond_site_symmetry_2
_geom_bond_publ_flag
N2 C14 1.381(7) . ?
N2 C20 1.392(7) . ?
N2 C9 1.436(7) . ?
O1 C3 1.207(7) . ?
C13 C12 1.380(8) . ?
C13 C8 1.386(7) . ?
C13 C4 1.360(8) . ?
C12 N1 1.400(7) . ?
C12 C11 1.348(8) . ?
C14 C15 1.373(8) . ?
C14 C19 1.379(8) . ?
C15 H15 0.93(5) . ?
C15 C16 1.358(9) . ?
C16 H16 0.81(6) . ?
C16 C17 1.366(9) . ?
C17 H17 0.92(6) . ?
C17 C18 1.339(9) . ?
C18 H18 0.91(6) . ?
C18 C19 1.347(9) . ?
C19 H19 0.94(6) . ?
C20 C21 1.390(8) . ?
C20 C25 1.363(8) . ?
C21 H21 1.06(5) . ?
C21 C22 1.372(9) . ?
C22 H22 0.95(6) . ?
C22 C23 1.356(9) . ?
C23 H23 1.00(6) . ?
C23 C24 1.384(9) . ?
C24 H24 1.02(6) . ?
C24 C25 1.358(8) . ?
C25 H25 1.07(6) . ?
N1 C3 1.373(8) . ?
N1 C1 1.434(7) . ?
C8 C9 1.394(8) . ?
C8 C7 1.384(8) . ?
C10 H10 0.9300 . ?
C10 C9 1.361(8) . ?
C10 C11 1.431(7) . ?
C6 H6 0.9300 . ?
C6 C7 1.355(8) . ?
C6 C5 1.405(8) . ?
C7 H7 0.9300 . ?
C3 C4 1.458(9) . ?
C4 C5 1.350(8) . ?
C11 H11 0.9300 . ?
C1 H1A 0.9700 . ?
C1 H1B 0.9700 . ?
C1 C2 1.520(8) . ?
C2 H2A 0.9600 . ?
C2 H2B 0.9600 . ?
C2 H2C 0.9600 . ?
C5 H5 0.9300 . ?

loop_
_geom_torsion_atom_site_label_1
_geom_torsion_atom_site_label_2
_geom_torsion_atom_site_label_3
_geom_torsion_atom_site_label_4
_geom_torsion
_geom_torsion_site_symmetry_1
_geom_torsion_site_symmetry_2
_geom_torsion_site_symmetry_3
_geom_torsion_site_symmetry_4
_geom_torsion_publ_flag
N2 C14 C15 C16 -179.2(6) . . . . ?
N2 C14 C19 C18 179.7(6) . . . . ?
N2 C20 C21 C22 -179.3(6) . . . . ?
N2 C20 C25 C24 179.0(6) . . . . ?
O1 C3 C4 C13 179.9(7) . . . . ?
O1 C3 C4 C5 1.7(12) . . . . ?
C13 C12 N1 C3 0.7(7) . . . . ?
C13 C12 N1 C1 -178.5(6) . . . . ?
C13 C12 C11 C10 -0.4(9) . . . . ?
C13 C8 C9 N2 179.4(5) . . . . ?
C13 C8 C9 C10 0.0(9) . . . . ?
C13 C8 C7 C6 0.7(9) . . . . ?
C13 C4 C5 C6 2.1(10) . . . . ?
C12 C13 C8 C9 -0.3(9) . . . . ?
C12 C13 C8 C7 179.6(6) . . . . ?
C12 C13 C4 C3 0.3(7) . . . . ?
C12 C13 C4 C5 178.8(6) . . . . ?
C12 N1 C3 O1 179.7(6) . . . . ?
C12 N1 C3 C4 -0.5(6) . . . . ?
C12 N1 C1 C2 84.1(7) . . . . ?
C14 N2 C20 C21 34.6(9) . . . . ?
C14 N2 C20 C25 -147.4(6) . . . . ?
C14 N2 C9 C8 63.9(8) . . . . ?
C14 N2 C9 C10 -116.8(7) . . . . ?
C14 C15 C16 C17 -0.7(11) . . . . ?
C15 C14 C19 C18 0.2(10) . . . . ?
C15 C16 C17 C18 0.7(11) . . . . ?
C16 C17 C18 C19 -0.2(11) . . . . ?
C17 C18 C19 C14 -0.3(11) . . . . ?
C19 C14 C15 C16 0.3(9) . . . . ?
C20 N2 C14 C15 -141.9(6) . . . . ?
C20 N2 C14 C19 38.7(9) . . . . ?
C20 N2 C9 C8 -119.0(6) . . . . ?
C20 N2 C9 C10 60.4(8) . . . . ?
C20 C21 C22 C23 -2.4(10) . . . . ?
C21 C20 C25 C24 -3.0(10) . . . . ?
C21 C22 C23 C24 2.3(11) . . . . ?
C22 C23 C24 C25 -2.4(11) . . . . ?
C23 C24 C25 C20 2.9(11) . . . . ?
C25 C20 C21 C22 2.7(9) . . . . ?
N1 C12 C11 C10 179.3(6) . . . . ?
N1 C3 C4 C13 0.1(7) . . . . ?
N1 C3 C4 C5 -178.1(7) . . . . ?
C8 C13 C12 N1 -179.3(5) . . . . ?
C8 C13 C12 C11 0.5(10) . . . . ?
C8 C13 C4 C3 179.0(6) . . . . ?
C8 C13 C4 C5 -2.5(10) . . . . ?
C9 N2 C14 C15 35.1(9) . . . . ?
C9 N2 C14 C19 -144.3(6) . . . . ?
C9 N2 C20 C21 -142.4(6) . . . . ?
C9 N2 C20 C25 35.6(9) . . . . ?
C9 C8 C7 C6 -179.5(6) . . . . ?
C9 C10 C11 C12 0.2(9) . . . . ?
C7 C8 C9 N2 -0.4(10) . . . . ?
C7 C8 C9 C10 -179.7(6) . . . . ?
C7 C6 C5 C4 -0.4(10) . . . . ?
C3 N1 C1 C2 -95.0(7) . . . . ?
C3 C4 C5 C6 -179.9(7) . . . . ?
C4 C13 C12 N1 -0.7(7) . . . . ?
C4 C13 C12 C11 179.1(6) . . . . ?
C4 C13 C8 C9 -178.7(6) . . . . ?
C4 C13 C8 C7 1.1(9) . . . . ?
C11 C12 N1 C3 -179.0(7) . . . . ?
C11 C12 N1 C1 1.8(11) . . . . ?
C11 C10 C9 N2 -179.4(5) . . . . ?
C11 C10 C9 C8 0.0(10) . . . . ?
C1 N1 C3 O1 -1.0(10) . . . . ?
C1 N1 C3 C4 178.7(5) . . . . ?
C5 C6 C7 C8 -1.0(10) . . . . ?
